data_2230229
loop_
_publ_author_name
'Shakuntala, K.'
'Foro, Sabine'
'Gowda, B. Thimme'

_publ_section_title
;
 <i>N</i>,<i>N</i>'-Bis(4-chlorophenyl)maleamide
;
_journal_coeditor_code BQ2300
_journal_issue 6
_journal_name_full 'Acta Crystallographica Section E'
_journal_page_first o1415
_journal_paper_doi 10.1107/S1600536811017636
_journal_volume 67
_journal_year 2011
_chemical_formula_iupac 'C16 H12 Cl2 N2 O2'
_chemical_formula_moiety 'C16 H12 Cl2 N2 O2'
_chemical_formula_sum 'C16 H12 Cl2 N2 O2'
_chemical_formula_weight 335.18
_chemical_name_common
;
<i>N</i>,<i>N</i>'-Bis(4-chlorophenyl)maleamide
;
_chemical_name_systematic
;
<i>N</i>,<i>N</i>'-bis(4-chlorophenyl)but-2-enediamide
;
_space_group_IT_number 14
_symmetry_cell_setting monoclinic
_symmetry_space_group_name_Hall '-P 2yn'
_symmetry_space_group_name_H-M 'P 1 21/n 1'
_atom_sites_solution_hydrogens geom
_atom_sites_solution_primary direct
_atom_sites_solution_secondary difmap
_audit_creation_method SHELXL-97
_cell_angle_alpha 90.00
_cell_angle_beta 107.916(9)
_cell_angle_gamma 90.00
_cell_formula_units_Z 4
_cell_length_a 9.2397(7)
_cell_length_b 13.0154(8)
_cell_length_c 13.1239(9)
_cell_measurement_reflns_used 3188
_cell_measurement_temperature 293(2)
_cell_measurement_theta_max 27.90
_cell_measurement_theta_min 2.80
_cell_volume 1501.73(19)
_computing_cell_refinement
;
CrysAlis RED (Oxford Diffraction, 2009)
;
_computing_data_collection
;
CrysAlis CCD (Oxford Diffraction, 2009)
;
_computing_data_reduction
;
CrysAlis RED (Oxford Diffraction, 2009)
;
_computing_molecular_graphics 'PLATON (Spek, 2009)'
_computing_publication_material 'SHELXL97 (Sheldrick, 2008)'
_computing_structure_refinement 'SHELXL97 (Sheldrick, 2008)'
_computing_structure_solution 'SHELXS97 (Sheldrick, 2008)'
_diffrn_ambient_temperature 293(2)
_diffrn_measured_fraction_theta_full 0.998
_diffrn_measured_fraction_theta_max 0.998
_diffrn_measurement_device_type
;
Oxford Diffraction Xcalibur diffractometer
with a Sapphire CCD detector
;
_diffrn_measurement_method
;
Rotation method data acquisition using \w
;
_diffrn_radiation_monochromator graphite
_diffrn_radiation_source 'fine-focus sealed tube'
_diffrn_radiation_type MoK\a
_diffrn_radiation_wavelength 0.71073
_diffrn_reflns_av_R_equivalents 0.0112
_diffrn_reflns_av_sigmaI/netI 0.0147
_diffrn_reflns_limit_h_max 10
_diffrn_reflns_limit_h_min -11
_diffrn_reflns_limit_k_max 16
_diffrn_reflns_limit_k_min -14
_diffrn_reflns_limit_l_max 11
_diffrn_reflns_limit_l_min -16
_diffrn_reflns_number 6063
_diffrn_reflns_theta_full 26.37
_diffrn_reflns_theta_max 26.37
_diffrn_reflns_theta_min 2.80
_diffrn_standards_decay_% 0
_exptl_absorpt_coefficient_mu 0.440
_exptl_absorpt_correction_T_max 0.8720
_exptl_absorpt_correction_T_min 0.8300
_exptl_absorpt_correction_type multi-scan
_exptl_absorpt_process_details '(CrysAlis RED; Oxford Diffraction, 2009)'
_exptl_crystal_colour 'dark grey'
_exptl_crystal_density_diffrn 1.482
_exptl_crystal_density_method 'not measured'
_exptl_crystal_description prism
_exptl_crystal_F_000 688
_exptl_crystal_size_max 0.44
_exptl_crystal_size_mid 0.44
_exptl_crystal_size_min 0.32
_refine_diff_density_max 0.217
_refine_diff_density_min -0.244
_refine_ls_extinction_method none
_refine_ls_goodness_of_fit_ref 1.060
_refine_ls_hydrogen_treatment mixed
_refine_ls_matrix_type full
_refine_ls_number_parameters 205
_refine_ls_number_reflns 3065
_refine_ls_number_restraints 2
_refine_ls_restrained_S_all 1.060
_refine_ls_R_factor_all 0.0414
_refine_ls_R_factor_gt 0.0325
_refine_ls_shift/su_max 0.001
_refine_ls_shift/su_mean 0.000
_refine_ls_structure_factor_coef Fsqd
_refine_ls_weighting_details 'calc w=1/[\s^2^(Fo^2^)+(0.0494P)^2^+0.3163P] where P=(Fo^2^+2Fc^2^)/3'
_refine_ls_weighting_scheme calc
_refine_ls_wR_factor_gt 0.0863
_refine_ls_wR_factor_ref 0.0908
_reflns_number_gt 2523
_reflns_number_total 3065
_reflns_threshold_expression I>2sigma(I)
_cod_data_source_file bq2300.cif
_cod_data_source_block I
_cod_original_cell_volume 1501.73(18)
_cod_original_sg_symbol_H-M 'P 21/n'
_cod_database_code 2230229
_cod_database_fobs_code 2230229

loop_
_symmetry_equiv_pos_as_xyz
'x, y, z'
'-x+1/2, y+1/2, -z+1/2'
'-x, -y, -z'
'x-1/2, -y-1/2, z-1/2'

loop_
_atom_site_type_symbol
_atom_site_label
_atom_site_fract_x
_atom_site_fract_y
_atom_site_fract_z
_atom_site_U_iso_or_equiv
_atom_site_adp_type
_atom_site_calc_flag
_atom_site_refinement_flags
_atom_site_occupancy
_atom_site_symmetry_multiplicity
_atom_site_disorder_assembly
_atom_site_disorder_group
Cl Cl1 1.02985(5) -0.18771(4) 0.07433(4) 0.05576(15) Uani d . 1 1 . .
Cl Cl2 0.34374(6) 0.72529(3) -0.01488(4) 0.06130(16) Uani d . 1 1 . .
O O1 0.49648(15) 0.13865(8) 0.14544(12) 0.0566(4) Uani d . 1 1 . .
O O2 0.10969(14) 0.32142(8) 0.19093(9) 0.0449(3) Uani d . 1 1 . .
N N1 0.49484(15) -0.03027(10) 0.18426(11) 0.0380(3) Uani d D 1 1 . .
H H1N 0.4540(19) -0.0748(13) 0.2131(13) 0.046 Uiso d D 1 1 . .
N N2 0.30826(16) 0.29745(10) 0.12704(11) 0.0393(3) Uani d D 1 1 . .
H H2N 0.3780(18) 0.2545(14) 0.1250(14) 0.047 Uiso d D 1 1 . .
C C1 0.62405(17) -0.06341(11) 0.15703(12) 0.0349(3) Uani d . 1 1 . .
C C2 0.7035(2) -0.00167(13) 0.10578(14) 0.0479(4) Uani d . 1 1 . .
H H2 0.6734 0.0660 0.0888 0.057 Uiso calc R 1 1 . .
C C3 0.8268(2) -0.04074(14) 0.08021(14) 0.0479(4) Uani d . 1 1 . .
H H3 0.8799 0.0007 0.0462 0.057 Uiso calc R 1 1 . .
C C4 0.87128(18) -0.14080(13) 0.10489(12) 0.0399(4) Uani d . 1 1 . .
C C5 0.79395(19) -0.20323(12) 0.15518(13) 0.0430(4) Uani d . 1 1 . .
H H5 0.8240 -0.2711 0.1711 0.052 Uiso calc R 1 1 . .
C C6 0.67118(18) -0.16405(11) 0.18174(13) 0.0391(3) Uani d . 1 1 . .
H H6 0.6196 -0.2057 0.2166 0.047 Uiso calc R 1 1 . .
C C7 0.43672(17) 0.06548(11) 0.17594(12) 0.0367(3) Uani d . 1 1 . .
C C8 0.29546(19) 0.07352(12) 0.20689(13) 0.0410(4) Uani d . 1 1 . .
H H8 0.2649 0.0130 0.2319 0.049 Uiso calc R 1 1 . .
C C9 0.20588(19) 0.15430(12) 0.20424(13) 0.0423(4) Uani d . 1 1 . .
H H9 0.1231 0.1380 0.2274 0.051 Uiso calc R 1 1 . .
C C10 0.20609(17) 0.26486(11) 0.17309(11) 0.0346(3) Uani d . 1 1 . .
C C11 0.31503(17) 0.40084(11) 0.09296(12) 0.0346(3) Uani d . 1 1 . .
C C12 0.44804(17) 0.45625(12) 0.13303(12) 0.0369(3) Uani d . 1 1 . .
H H12 0.5318 0.4261 0.1825 0.044 Uiso calc R 1 1 . .
C C13 0.45728(18) 0.55621(12) 0.10004(12) 0.0386(3) Uani d . 1 1 . .
H H13 0.5469 0.5935 0.1267 0.046 Uiso calc R 1 1 . .
C C14 0.33194(18) 0.59989(11) 0.02710(12) 0.0371(3) Uani d . 1 1 . .
C C15 0.19922(18) 0.54565(13) -0.01497(13) 0.0432(4) Uani d . 1 1 . .
H H15 0.1160 0.5759 -0.0649 0.052 Uiso calc R 1 1 . .
C C16 0.19120(19) 0.44518(12) 0.01807(13) 0.0421(4) Uani d . 1 1 . .
H H16 0.1024 0.4075 -0.0102 0.051 Uiso calc R 1 1 . .

loop_
_atom_site_aniso_label
_atom_site_aniso_U_11
_atom_site_aniso_U_22
_atom_site_aniso_U_33
_atom_site_aniso_U_12
_atom_site_aniso_U_13
_atom_site_aniso_U_23
Cl1 0.0450(2) 0.0601(3) 0.0653(3) 0.0114(2) 0.0217(2) -0.0056(2)
Cl2 0.0756(3) 0.0331(2) 0.0800(3) 0.0011(2) 0.0311(3) 0.0178(2)
O1 0.0608(8) 0.0259(6) 0.1020(10) 0.0056(5) 0.0528(7) 0.0123(6)
O2 0.0515(7) 0.0384(6) 0.0541(7) 0.0094(5) 0.0300(5) 0.0004(5)
N1 0.0443(7) 0.0262(6) 0.0500(7) 0.0015(5) 0.0242(6) 0.0079(5)
N2 0.0467(8) 0.0271(6) 0.0530(8) 0.0088(6) 0.0282(6) 0.0076(6)
C1 0.0381(8) 0.0284(7) 0.0394(8) 0.0016(6) 0.0139(6) 0.0004(6)
C2 0.0580(10) 0.0334(8) 0.0624(10) 0.0103(8) 0.0336(9) 0.0138(8)
C3 0.0537(10) 0.0436(9) 0.0549(10) 0.0034(8) 0.0293(8) 0.0084(8)
C4 0.0377(8) 0.0421(9) 0.0393(8) 0.0044(7) 0.0108(6) -0.0068(7)
C5 0.0449(9) 0.0310(8) 0.0511(9) 0.0061(7) 0.0116(7) -0.0008(7)
C6 0.0435(8) 0.0282(7) 0.0463(8) -0.0024(6) 0.0147(7) 0.0022(6)
C7 0.0425(8) 0.0262(7) 0.0460(8) 0.0014(6) 0.0206(7) 0.0033(6)
C8 0.0500(9) 0.0293(7) 0.0523(9) 0.0001(7) 0.0285(8) 0.0075(7)
C9 0.0490(9) 0.0373(8) 0.0515(9) 0.0015(7) 0.0315(8) 0.0064(7)
C10 0.0415(8) 0.0313(7) 0.0353(7) 0.0034(6) 0.0180(6) -0.0005(6)
C11 0.0433(8) 0.0271(7) 0.0403(8) 0.0060(6) 0.0231(6) 0.0030(6)
C12 0.0389(8) 0.0381(8) 0.0364(8) 0.0076(7) 0.0154(6) 0.0060(6)
C13 0.0417(8) 0.0358(8) 0.0421(8) -0.0028(7) 0.0183(7) -0.0009(6)
C14 0.0489(9) 0.0269(7) 0.0430(8) 0.0043(6) 0.0252(7) 0.0052(6)
C15 0.0414(8) 0.0396(9) 0.0486(9) 0.0087(7) 0.0140(7) 0.0113(7)
C16 0.0386(8) 0.0350(8) 0.0525(9) -0.0001(7) 0.0136(7) 0.0040(7)

loop_
_atom_type_symbol
_atom_type_description
_atom_type_scat_dispersion_real
_atom_type_scat_dispersion_imag
_atom_type_scat_source
C C 0.0033 0.0016 'International Tables Vol C Tables 4.2.6.8 and 6.1.1.4'
H H 0.0000 0.0000 'International Tables Vol C Tables 4.2.6.8 and 6.1.1.4'
Cl Cl 0.1484 0.1585 'International Tables Vol C Tables 4.2.6.8 and 6.1.1.4'
N N 0.0061 0.0033 'International Tables Vol C Tables 4.2.6.8 and 6.1.1.4'
O O 0.0106 0.0060 'International Tables Vol C Tables 4.2.6.8 and 6.1.1.4'

loop_
_geom_angle_atom_site_label_1
_geom_angle_atom_site_label_2
_geom_angle_atom_site_label_3
_geom_angle_site_symmetry_1
_geom_angle_site_symmetry_3
_geom_angle
_geom_angle_publ_flag
C7 N1 C1 . . 127.41(13) ?
C7 N1 H1N . . 116.8(13) ?
C1 N1 H1N . . 115.7(13) ?
C10 N2 C11 . . 123.13(13) ?
C10 N2 H2N . . 116.6(13) ?
C11 N2 H2N . . 119.9(13) ?
C6 C1 C2 . . 118.92(14) ?
C6 C1 N1 . . 117.23(13) ?
C2 C1 N1 . . 123.84(14) ?
C3 C2 C1 . . 120.13(15) ?
C3 C2 H2 . . 119.9 ?
C1 C2 H2 . . 119.9 ?
C4 C3 C2 . . 120.08(16) ?
C4 C3 H3 . . 120.0 ?
C2 C3 H3 . . 120.0 ?
C3 C4 C5 . . 120.71(15) ?
C3 C4 Cl1 . . 119.28(13) ?
C5 C4 Cl1 . . 120.00(13) ?
C4 C5 C6 . . 119.34(15) ?
C4 C5 H5 . . 120.3 ?
C6 C5 H5 . . 120.3 ?
C5 C6 C1 . . 120.82(15) ?
C5 C6 H6 . . 119.6 ?
C1 C6 H6 . . 119.6 ?
O1 C7 N1 . . 122.38(14) ?
O1 C7 C8 . . 123.75(14) ?
N1 C7 C8 . . 113.87(13) ?
C9 C8 C7 . . 129.78(14) ?
C9 C8 H8 . . 115.1 ?
C7 C8 H8 . . 115.1 ?
C8 C9 C10 . . 135.51(14) ?
C8 C9 H9 . . 112.2 ?
C10 C9 H9 . . 112.2 ?
O2 C10 N2 . . 123.26(14) ?
O2 C10 C9 . . 117.45(13) ?
N2 C10 C9 . . 119.29(13) ?
C12 C11 C16 . . 119.78(14) ?
C12 C11 N2 . . 119.54(14) ?
C16 C11 N2 . . 120.66(14) ?
C11 C12 C13 . . 120.37(14) ?
C11 C12 H12 . . 119.8 ?
C13 C12 H12 . . 119.8 ?
C14 C13 C12 . . 119.10(15) ?
C14 C13 H13 . . 120.5 ?
C12 C13 H13 . . 120.5 ?
C15 C14 C13 . . 121.49(14) ?
C15 C14 Cl2 . . 119.37(12) ?
C13 C14 Cl2 . . 119.12(12) ?
C14 C15 C16 . . 119.04(15) ?
C14 C15 H15 . . 120.5 ?
C16 C15 H15 . . 120.5 ?
C11 C16 C15 . . 120.21(15) ?
C11 C16 H16 . . 119.9 ?
C15 C16 H16 . . 119.9 ?

loop_
_geom_bond_atom_site_label_1
_geom_bond_atom_site_label_2
_geom_bond_site_symmetry_2
_geom_bond_distance
_geom_bond_publ_flag
Cl1 C4 . 1.7440(16) ?
Cl2 C14 . 1.7367(15) ?
O1 C7 . 1.2280(18) ?
O2 C10 . 1.2322(18) ?
N1 C7 . 1.3481(19) ?
N1 C1 . 1.4149(19) ?
N1 H1N . 0.843(14) ?
N2 C10 . 1.3369(19) ?
N2 C11 . 1.4255(19) ?
N2 H2N . 0.860(14) ?
C1 C6 . 1.387(2) ?
C1 C2 . 1.393(2) ?
C2 C3 . 1.380(2) ?
C2 H2 . 0.9300 ?
C3 C4 . 1.374(2) ?
C3 H3 . 0.9300 ?
C4 C5 . 1.377(2) ?
C5 C6 . 1.383(2) ?
C5 H5 . 0.9300 ?
C6 H6 . 0.9300 ?
C7 C8 . 1.485(2) ?
C8 C9 . 1.332(2) ?
C8 H8 . 0.9300 ?
C9 C10 . 1.496(2) ?
C9 H9 . 0.9300 ?
C11 C12 . 1.382(2) ?
C11 C16 . 1.384(2) ?
C12 C13 . 1.382(2) ?
C12 H12 . 0.9300 ?
C13 C14 . 1.378(2) ?
C13 H13 . 0.9300 ?
C14 C15 . 1.375(2) ?
C15 C16 . 1.387(2) ?
C15 H15 . 0.9300 ?
C16 H16 . 0.9300 ?

loop_
_geom_hbond_atom_site_label_D
_geom_hbond_atom_site_label_H
_geom_hbond_atom_site_label_A
_geom_hbond_site_symmetry_A
_geom_hbond_distance_DH
_geom_hbond_distance_HA
_geom_hbond_distance_DA
_geom_hbond_angle_DHA
N1 H1N O2 2_545 0.843(14) 2.052(15) 2.8836(16) 168.9(17)
N2 H2N O1 . 0.860(14) 1.833(15) 2.6639(17) 161.7(18)

loop_
_geom_torsion_atom_site_label_1
_geom_torsion_atom_site_label_2
_geom_torsion_atom_site_label_3
_geom_torsion_atom_site_label_4
_geom_torsion_site_symmetry_1
_geom_torsion_site_symmetry_2
_geom_torsion_site_symmetry_3
_geom_torsion_site_symmetry_4
_geom_torsion
_geom_torsion_publ_flag
C7 N1 C1 C6 . . . . 174.16(15) ?
C7 N1 C1 C2 . . . . -7.0(3) ?
C6 C1 C2 C3 . . . . 0.1(3) ?
N1 C1 C2 C3 . . . . -178.74(16) ?
C1 C2 C3 C4 . . . . 0.2(3) ?
C2 C3 C4 C5 . . . . 0.0(3) ?
C2 C3 C4 Cl1 . . . . -178.68(14) ?
C3 C4 C5 C6 . . . . -0.6(2) ?
Cl1 C4 C5 C6 . . . . 178.10(12) ?
C4 C5 C6 C1 . . . . 0.9(2) ?
C2 C1 C6 C5 . . . . -0.7(2) ?
N1 C1 C6 C5 . . . . 178.25(14) ?
C1 N1 C7 O1 . . . . -2.6(3) ?
C1 N1 C7 C8 . . . . 177.38(14) ?
O1 C7 C8 C9 . . . . 3.0(3) ?
N1 C7 C8 C9 . . . . -176.98(17) ?
C7 C8 C9 C10 . . . . -0.8(3) ?
C11 N2 C10 O2 . . . . -0.6(3) ?
C11 N2 C10 C9 . . . . 178.80(14) ?
C8 C9 C10 O2 . . . . -173.19(19) ?
C8 C9 C10 N2 . . . . 7.4(3) ?
C10 N2 C11 C12 . . . . 122.66(17) ?
C10 N2 C11 C16 . . . . -59.1(2) ?
C16 C11 C12 C13 . . . . 1.0(2) ?
N2 C11 C12 C13 . . . . 179.29(13) ?
C11 C12 C13 C14 . . . . 0.3(2) ?
C12 C13 C14 C15 . . . . -1.3(2) ?
C12 C13 C14 Cl2 . . . . -179.70(11) ?
C13 C14 C15 C16 . . . . 0.9(2) ?
Cl2 C14 C15 C16 . . . . 179.31(12) ?
C12 C11 C16 C15 . . . . -1.4(2) ?
N2 C11 C16 C15 . . . . -179.66(14) ?
C14 C15 C16 C11 . . . . 0.5(2) ?

loop_
_cod_related_entry_id
_cod_related_entry_database
_cod_related_entry_code
1 ChemSpider 30656680
